data_7236597
loop_
_publ_author_name
'Jiao, Nianming'
'Zhang, Yanqiang'
'Liu, Long'
'Shreeve, Jean'ne M.'
'Zhang, Suojiang'

_publ_section_title
;
 Hypergolic fuels based on water-stable borohydride cluster anions with
 ultralow ignition delay times
;
_journal_issue 26
_journal_name_full 'Journal of Materials Chemistry A'
_journal_page_first 13341
_journal_paper_doi 10.1039/C7TA04038E
_journal_volume 5
_journal_year 2017
_chemical_formula_sum 'C14 H38 B12 N4'
_chemical_formula_weight 392.20
_space_group_IT_number 14
_space_group_name_Hall '-P 2yn'
_space_group_name_H-M_alt 'P 1 21/n 1'
_symmetry_cell_setting monoclinic
_symmetry_space_group_name_H-M 'P 1 21/n 1'
_atom_sites_solution_hydrogens geom
_atom_sites_solution_primary direct
_atom_sites_solution_secondary difmap
_audit_creation_method SHELXL-97
_audit_update_record
;
2016-12-20 deposited with the CCDC.
2017-06-12 downloaded from the CCDC.
;
_cell_angle_alpha 90.00
_cell_angle_beta 98.996(3)
_cell_angle_gamma 90.00
_cell_formula_units_Z 2
_cell_length_a 9.600(3)
_cell_length_b 10.708(3)
_cell_length_c 11.824(3)
_cell_measurement_reflns_used 4521
_cell_measurement_temperature 153(2)
_cell_measurement_theta_max 31.492
_cell_measurement_theta_min 1.902
_cell_volume 1200.5(6)
_computing_cell_refinement 'CrystalClear (Rigaku Inc., 2008)'
_computing_data_collection 'CrystalClear (Rigaku Inc., 2008)'
_computing_data_reduction 'CrystalClear (Rigaku Inc., 2008)'
_computing_structure_refinement 'SHELXL-97 (Sheldrick, 1997)'
_computing_structure_solution 'SHELXS-97 (Sheldrick, 1990)'
_diffrn_ambient_temperature 153(2)
_diffrn_detector_area_resol_mean 28.5714
_diffrn_measured_fraction_theta_full 0.993
_diffrn_measured_fraction_theta_max 0.993
_diffrn_measurement_device_type AFC10/Saturn724+
_diffrn_measurement_method 'phi and omega scans'
_diffrn_radiation_monochromator graphite
_diffrn_radiation_source 'Rotating Anode'
_diffrn_radiation_type MoK\a
_diffrn_radiation_wavelength 0.71073
_diffrn_reflns_av_R_equivalents 0.0278
_diffrn_reflns_av_sigmaI/netI 0.0316
_diffrn_reflns_limit_h_max 10
_diffrn_reflns_limit_h_min -14
_diffrn_reflns_limit_k_max 14
_diffrn_reflns_limit_k_min -15
_diffrn_reflns_limit_l_max 17
_diffrn_reflns_limit_l_min -17
_diffrn_reflns_number 11724
_diffrn_reflns_theta_full 31.50
_diffrn_reflns_theta_max 31.50
_diffrn_reflns_theta_min 2.97
_diffrn_standards_decay_% 0
_diffrn_standards_interval_count 0
_diffrn_standards_interval_time 0
_diffrn_standards_number 0
_exptl_absorpt_coefficient_mu 0.057
_exptl_absorpt_correction_type none
_exptl_crystal_colour colorless
_exptl_crystal_density_diffrn 1.085
_exptl_crystal_density_method 'not measured'
_exptl_crystal_description '[C3-mim]2B12H12'
_exptl_crystal_F_000 420
_exptl_crystal_size_max 0.50
_exptl_crystal_size_mid 0.34
_exptl_crystal_size_min 0.23
_refine_diff_density_max 0.249
_refine_diff_density_min -0.184
_refine_diff_density_rms 0.038
_refine_ls_extinction_method none
_refine_ls_goodness_of_fit_ref 1.001
_refine_ls_hydrogen_treatment mixed
_refine_ls_matrix_type full
_refine_ls_number_parameters 162
_refine_ls_number_reflns 3973
_refine_ls_number_restraints 0
_refine_ls_restrained_S_all 1.001
_refine_ls_R_factor_all 0.0565
_refine_ls_R_factor_gt 0.0476
_refine_ls_shift/su_max 0.001
_refine_ls_shift/su_mean 0.000
_refine_ls_structure_factor_coef Fsqd
_refine_ls_weighting_details 'calc w=1/[\s^2^(Fo^2^)+(0.0431P)^2^+0.3560P] where P=(Fo^2^+2Fc^2^)/3'
_refine_ls_weighting_scheme calc
_refine_ls_wR_factor_gt 0.1056
_refine_ls_wR_factor_ref 0.1112
_reflns_number_gt 3522
_reflns_number_total 3973
_reflns_threshold_expression >2sigma(I)
_cod_data_source_file c7ta04038e2.cif
_cod_data_source_block bo4471
_cod_depositor_comments
;
The following automatic conversions were performed:

data item '_symmetry_cell_setting' value 'Monoclinic' was changed to
'monoclinic' in accordance with the
/home/saulius/struct/COD-crude-data/automatic-downloads/DataCite-retrospective/RSC/depositions/lib/dictionaries/cif_core.dic
dictionary named 'cif_core.dic' version 2.4.2 last updated on
2011-04-26.

Automatic conversion script
Id: cif_fix_values 6909 2019-04-08 15:41:33Z antanas 
;
_cod_original_cell_volume 1200.6(5)
_cod_original_sg_symbol_H-M P2(1)/n
_cod_database_code 7236597

loop_
_symmetry_equiv_pos_as_xyz
'x, y, z'
'-x+1/2, y+1/2, -z+1/2'
'-x, -y, -z'
'x-1/2, -y-1/2, z-1/2'

loop_
_atom_site_label
_atom_site_type_symbol
_atom_site_fract_x
_atom_site_fract_y
_atom_site_fract_z
_atom_site_U_iso_or_equiv
_atom_site_adp_type
_atom_site_occupancy
_atom_site_symmetry_multiplicity
_atom_site_calc_flag
_atom_site_refinement_flags
N1 N 0.42627(8) 0.48700(7) 0.83081(6) 0.02221(16) Uani 1 1 d .
N2 N 0.54576(8) 0.59694(7) 0.72622(6) 0.02185(16) Uani 1 1 d .
B1 B 0.17752(10) 0.47883(9) 0.51592(8) 0.01960(18) Uani 1 1 d .
B2 B 0.07639(10) 0.42808(9) 0.62143(8) 0.01948(18) Uani 1 1 d .
B3 B 0.10000(10) 0.59066(9) 0.59909(8) 0.01902(18) Uani 1 1 d .
B4 B 0.09499(10) 0.61502(9) 0.44930(8) 0.01980(18) Uani 1 1 d .
B5 B 0.06803(10) 0.46744(9) 0.37923(8) 0.02036(19) Uani 1 1 d .
B6 B 0.05693(10) 0.35214(9) 0.48624(8) 0.01970(18) Uani 1 1 d .
C1 C 0.50522(10) 0.40460(9) 0.77737(8) 0.02541(19) Uani 1 1 d .
H1 H 0.5067 0.3163 0.7849 0.030 Uiso 1 1 calc R
C2 C 0.58017(11) 0.47346(9) 0.71226(8) 0.02516(19) Uani 1 1 d .
H2 H 0.6445 0.4426 0.6656 0.030 Uiso 1 1 calc R
C3 C 0.45198(10) 0.60251(9) 0.79783(8) 0.02299(18) Uani 1 1 d .
H3 H 0.4103 0.6766 0.8215 0.028 Uiso 1 1 calc R
C4 C 0.32912(11) 0.45489(10) 0.91009(8) 0.0281(2) Uani 1 1 d .
H4A H 0.3396 0.5152 0.9732 0.034 Uiso 1 1 calc R
H4B H 0.3507 0.3708 0.9407 0.034 Uiso 1 1 calc R
H4C H 0.2320 0.4572 0.8695 0.034 Uiso 1 1 calc R
C5 C 0.59216(10) 0.70383(9) 0.66307(8) 0.02435(19) Uani 1 1 d .
H5A H 0.6883 0.6878 0.6461 0.029 Uiso 1 1 calc R
H5B H 0.5957 0.7798 0.7111 0.029 Uiso 1 1 calc R
C6 C 0.49237(11) 0.72510(10) 0.55211(9) 0.0292(2) Uani 1 1 d .
H6A H 0.3990 0.7509 0.5695 0.035 Uiso 1 1 calc R
H6B H 0.4801 0.6461 0.5082 0.035 Uiso 1 1 calc R
C7 C 0.54889(15) 0.82523(12) 0.48029(11) 0.0433(3) Uani 1 1 d .
H7A H 0.5684 0.9014 0.5260 0.052 Uiso 1 1 calc R
H7B H 0.4786 0.8432 0.4128 0.052 Uiso 1 1 calc R
H7C H 0.6360 0.7956 0.4558 0.052 Uiso 1 1 calc R
H8 H 0.2948(13) 0.4632(11) 0.5272(10) 0.027(3) Uiso 1 1 d .
H9 H 0.1265(13) 0.3809(12) 0.7026(10) 0.030(3) Uiso 1 1 d .
H10 H 0.1655(13) 0.6499(11) 0.6652(10) 0.029(3) Uiso 1 1 d .
H11 H 0.1568(13) 0.6919(11) 0.4169(10) 0.031(3) Uiso 1 1 d .
H12 H 0.1106(13) 0.4460(11) 0.2954(10) 0.028(3) Uiso 1 1 d .
H13 H 0.0975(12) 0.2537(11) 0.4785(10) 0.024(3) Uiso 1 1 d .

loop_
_atom_site_aniso_label
_atom_site_aniso_U_11
_atom_site_aniso_U_22
_atom_site_aniso_U_33
_atom_site_aniso_U_23
_atom_site_aniso_U_13
_atom_site_aniso_U_12
N1 0.0234(4) 0.0220(4) 0.0208(3) -0.0017(3) 0.0020(3) -0.0012(3)
N2 0.0227(4) 0.0204(4) 0.0224(3) -0.0010(3) 0.0034(3) -0.0005(3)
B1 0.0174(4) 0.0201(4) 0.0208(4) -0.0009(3) 0.0011(3) 0.0003(3)
B2 0.0207(4) 0.0184(4) 0.0181(4) 0.0004(3) -0.0010(3) 0.0004(3)
B3 0.0192(4) 0.0180(4) 0.0188(4) -0.0010(3) -0.0003(3) -0.0006(3)
B4 0.0195(4) 0.0194(4) 0.0198(4) 0.0013(3) 0.0012(3) -0.0017(3)
B5 0.0200(4) 0.0221(4) 0.0187(4) -0.0016(3) 0.0024(3) 0.0002(3)
B6 0.0208(4) 0.0167(4) 0.0205(4) -0.0015(3) -0.0002(3) 0.0015(3)
C1 0.0310(5) 0.0206(4) 0.0242(4) -0.0010(3) 0.0031(3) 0.0021(3)
C2 0.0286(5) 0.0219(4) 0.0253(4) -0.0015(3) 0.0052(3) 0.0032(3)
C3 0.0235(4) 0.0212(4) 0.0242(4) -0.0026(3) 0.0033(3) -0.0003(3)
C4 0.0286(5) 0.0309(5) 0.0253(4) -0.0014(4) 0.0063(4) -0.0054(4)
C5 0.0259(4) 0.0207(4) 0.0267(4) 0.0000(3) 0.0050(3) -0.0031(3)
C6 0.0270(5) 0.0295(5) 0.0305(5) 0.0043(4) 0.0028(4) 0.0025(4)
C7 0.0513(7) 0.0360(6) 0.0424(6) 0.0146(5) 0.0072(5) 0.0034(5)

loop_
_atom_type_symbol
_atom_type_description
_atom_type_scat_dispersion_real
_atom_type_scat_dispersion_imag
_atom_type_scat_source
C C 0.0033 0.0016 'International Tables Vol C Tables 4.2.6.8 and 6.1.1.4'
H H 0.0000 0.0000 'International Tables Vol C Tables 4.2.6.8 and 6.1.1.4'
B B 0.0013 0.0007 'International Tables Vol C Tables 4.2.6.8 and 6.1.1.4'
N N 0.0061 0.0033 'International Tables Vol C Tables 4.2.6.8 and 6.1.1.4'

loop_
_geom_angle_atom_site_label_1
_geom_angle_atom_site_label_2
_geom_angle_atom_site_label_3
_geom_angle
_geom_angle_site_symmetry_1
_geom_angle_site_symmetry_3
C3 N1 C1 108.65(8) . .
C3 N1 C4 124.88(8) . .
C1 N1 C4 126.46(8) . .
C3 N2 C2 108.53(8) . .
C3 N2 C5 125.18(8) . .
C2 N2 C5 125.96(8) . .
B2 B1 B6 59.82(6) . .
B2 B1 B4 107.80(7) . .
B6 B1 B4 107.79(7) . .
B2 B1 B3 59.92(6) . .
B6 B1 B3 107.78(7) . .
B4 B1 B3 59.99(6) . .
B2 B1 B5 107.72(7) . .
B6 B1 B5 59.90(5) . .
B4 B1 B5 59.93(5) . .
B3 B1 B5 107.87(7) . .
B2 B1 H8 121.1(6) . .
B6 B1 H8 121.1(6) . .
B4 B1 H8 122.8(6) . .
B3 B1 H8 122.1(6) . .
B5 B1 H8 122.1(6) . .
B6 B2 B5 108.14(7) . 3_566
B6 B2 B3 108.17(7) . .
B5 B2 B3 60.14(6) 3_566 .
B6 B2 B1 60.12(6) . .
B5 B2 B1 108.33(7) 3_566 .
B3 B2 B1 60.12(6) . .
B6 B2 B4 60.06(6) . 3_566
B5 B2 B4 60.04(6) 3_566 3_566
B3 B2 B4 108.21(7) . 3_566
B1 B2 B4 108.30(7) . 3_566
B6 B2 H9 122.2(6) . .
B5 B2 H9 121.0(6) 3_566 .
B3 B2 H9 121.2(7) . .
B1 B2 H9 121.8(6) . .
B4 B2 H9 121.6(6) 3_566 .
B2 B3 B4 107.82(7) . .
B2 B3 B1 59.96(6) . .
B4 B3 B1 59.98(6) . .
B2 B3 B5 59.93(6) . 3_566
B4 B3 B5 108.00(7) . 3_566
B1 B3 B5 108.03(7) . 3_566
B2 B3 B6 107.67(7) . 3_566
B4 B3 B6 59.95(6) . 3_566
B1 B3 B6 107.86(7) . 3_566
B5 B3 B6 59.93(6) 3_566 3_566
B2 B3 H10 121.4(6) . .
B4 B3 H10 122.4(6) . .
B1 B3 H10 121.8(6) . .
B5 B3 H10 121.2(6) 3_566 .
B6 B3 H10 122.2(6) 3_566 .
B6 B4 B1 108.00(7) 3_566 .
B6 B4 B3 60.08(5) 3_566 .
B1 B4 B3 60.03(5) . .
B6 B4 B5 107.71(7) 3_566 .
B1 B4 B5 60.19(6) . .
B3 B4 B5 108.12(7) . .
B6 B4 B2 59.73(6) 3_566 3_566
B1 B4 B2 107.98(7) . 3_566
B3 B4 B2 107.88(7) . 3_566
B5 B4 B2 59.84(6) . 3_566
B6 B4 H11 121.0(6) 3_566 .
B1 B4 H11 122.1(6) . .
B3 B4 H11 121.0(6) . .
B5 B4 H11 122.7(6) . .
B2 B4 H11 122.0(6) 3_566 .
B2 B5 B6 107.78(7) 3_566 .
B2 B5 B4 60.12(6) 3_566 .
B6 B5 B4 107.72(7) . .
B2 B5 B3 59.93(6) 3_566 3_566
B6 B5 B3 60.06(6) . 3_566
B4 B5 B3 108.11(7) . 3_566
B2 B5 B1 107.95(7) 3_566 .
B6 B5 B1 59.87(6) . .
B4 B5 B1 59.87(5) . .
B3 B5 B1 108.10(7) 3_566 .
B2 B5 H12 120.1(6) 3_566 .
B6 B5 H12 122.7(6) . .
B4 B5 H12 122.0(6) . .
B3 B5 H12 120.3(6) 3_566 .
B1 B5 H12 123.6(6) . .
B2 B6 B1 60.06(5) . .
B2 B6 B5 108.17(7) . .
B1 B6 B5 60.23(6) . .
B2 B6 B4 60.21(6) . 3_566
B1 B6 B4 108.37(7) . 3_566
B5 B6 B4 108.09(7) . 3_566
B2 B6 B3 108.18(7) . 3_566
B1 B6 B3 108.35(7) . 3_566
B5 B6 B3 60.01(6) . 3_566
B4 B6 B3 59.98(6) 3_566 3_566
B2 B6 H13 120.6(6) . .
B1 B6 H13 120.2(6) . .
B5 B6 H13 121.9(6) . .
B4 B6 H13 122.2(6) 3_566 .
B3 B6 H13 123.0(6) 3_566 .
C2 C1 N1 106.95(9) . .
C2 C1 H1 126.5 . .
N1 C1 H1 126.5 . .
C1 C2 N2 107.22(9) . .
C1 C2 H2 126.4 . .
N2 C2 H2 126.4 . .
N2 C3 N1 108.64(8) . .
N2 C3 H3 125.7 . .
N1 C3 H3 125.7 . .
N1 C4 H4A 109.5 . .
N1 C4 H4B 109.5 . .
H4A C4 H4B 109.5 . .
N1 C4 H4C 109.5 . .
H4A C4 H4C 109.5 . .
H4B C4 H4C 109.5 . .
N2 C5 C6 110.80(8) . .
N2 C5 H5A 109.5 . .
C6 C5 H5A 109.5 . .
N2 C5 H5B 109.5 . .
C6 C5 H5B 109.5 . .
H5A C5 H5B 108.1 . .
C5 C6 C7 110.92(9) . .
C5 C6 H6A 109.5 . .
C7 C6 H6A 109.5 . .
C5 C6 H6B 109.5 . .
C7 C6 H6B 109.5 . .
H6A C6 H6B 108.0 . .
C6 C7 H7A 109.5 . .
C6 C7 H7B 109.5 . .
H7A C7 H7B 109.5 . .
C6 C7 H7C 109.5 . .
H7A C7 H7C 109.5 . .
H7B C7 H7C 109.5 . .

loop_
_geom_bond_atom_site_label_1
_geom_bond_atom_site_label_2
_geom_bond_distance
_geom_bond_site_symmetry_2
N1 C3 1.3315(12) .
N1 C1 1.3792(12) .
N1 C4 1.4629(13) .
N2 C3 1.3303(12) .
N2 C2 1.3791(12) .
N2 C5 1.4731(12) .
B1 B2 1.7813(15) .
B1 B6 1.7824(14) .
B1 B4 1.7832(14) .
B1 B3 1.7843(14) .
B1 B5 1.7890(14) .
B1 H8 1.126(12) .
B2 B6 1.7771(14) .
B2 B5 1.7806(15) 3_566
B2 B3 1.7807(14) .
B2 B4 1.7858(14) 3_566
B2 H9 1.124(12) .
B3 B4 1.7835(14) .
B3 B5 1.7844(15) 3_566
B3 B6 1.7853(14) 3_566
B3 H10 1.120(12) .
B4 B6 1.7830(15) 3_566
B4 B5 1.7843(14) .
B4 B2 1.7858(14) 3_566
B4 H11 1.117(12) .
B5 B2 1.7807(15) 3_566
B5 B6 1.7829(14) .
B5 B3 1.7844(15) 3_566
B5 H12 1.152(12) .
B6 B4 1.7830(15) 3_566
B6 B3 1.7853(14) 3_566
B6 H13 1.132(12) .
C1 C2 1.3518(14) .
C1 H1 0.9500 .
C2 H2 0.9500 .
C3 H3 0.9500 .
C4 H4A 0.9800 .
C4 H4B 0.9800 .
C4 H4C 0.9800 .
C5 C6 1.5159(14) .
C5 H5A 0.9900 .
C5 H5B 0.9900 .
C6 C7 1.5197(15) .
C6 H6A 0.9900 .
C6 H6B 0.9900 .
C7 H7A 0.9800 .
C7 H7B 0.9800 .
C7 H7C 0.9800 .

loop_
_geom_torsion_atom_site_label_1
_geom_torsion_atom_site_label_2
_geom_torsion_atom_site_label_3
_geom_torsion_atom_site_label_4
_geom_torsion
_geom_torsion_site_symmetry_1
_geom_torsion_site_symmetry_4
B4 B1 B2 B6 100.63(7) . .
B3 B1 B2 B6 138.15(7) . .
B5 B1 B2 B6 37.36(6) . .
B6 B1 B2 B5 -100.83(7) . 3_566
B4 B1 B2 B5 -0.20(9) . 3_566
B3 B1 B2 B5 37.33(6) . 3_566
B5 B1 B2 B5 -63.47(9) . 3_566
B6 B1 B2 B3 -138.15(7) . .
B4 B1 B2 B3 -37.53(6) . .
B5 B1 B2 B3 -100.79(7) . .
B6 B1 B2 B4 -37.22(7) . 3_566
B4 B1 B2 B4 63.41(9) . 3_566
B3 B1 B2 B4 100.93(7) . 3_566
B5 B1 B2 B4 0.14(9) . 3_566
B6 B2 B3 B4 0.02(9) . .
B5 B2 B3 B4 -100.89(7) 3_566 .
B1 B2 B3 B4 37.53(6) . .
B4 B2 B3 B4 -63.56(9) 3_566 .
B6 B2 B3 B1 -37.51(6) . .
B5 B2 B3 B1 -138.42(7) 3_566 .
B4 B2 B3 B1 -101.08(7) 3_566 .
B6 B2 B3 B5 100.91(7) . 3_566
B1 B2 B3 B5 138.42(7) . 3_566
B4 B2 B3 B5 37.34(6) 3_566 3_566
B6 B2 B3 B6 63.30(9) . 3_566
B5 B2 B3 B6 -37.61(6) 3_566 3_566
B1 B2 B3 B6 100.81(7) . 3_566
B4 B2 B3 B6 -0.28(9) 3_566 3_566
B6 B1 B3 B2 37.28(6) . .
B4 B1 B3 B2 137.95(7) . .
B5 B1 B3 B2 100.53(7) . .
B2 B1 B3 B4 -137.95(7) . .
B6 B1 B3 B4 -100.68(7) . .
B5 B1 B3 B4 -37.42(7) . .
B2 B1 B3 B5 -37.16(6) . 3_566
B6 B1 B3 B5 0.12(9) . 3_566
B4 B1 B3 B5 100.79(7) . 3_566
B5 B1 B3 B5 63.37(9) . 3_566
B2 B1 B3 B6 -100.49(7) . 3_566
B6 B1 B3 B6 -63.22(9) . 3_566
B4 B1 B3 B6 37.46(7) . 3_566
B5 B1 B3 B6 0.04(9) . 3_566
B2 B1 B4 B6 -0.05(9) . 3_566
B6 B1 B4 B6 63.11(9) . 3_566
B3 B1 B4 B6 -37.55(6) . 3_566
B5 B1 B4 B6 100.52(7) . 3_566
B2 B1 B4 B3 37.50(6) . .
B6 B1 B4 B3 100.66(7) . .
B5 B1 B4 B3 138.07(7) . .
B2 B1 B4 B5 -100.57(7) . .
B6 B1 B4 B5 -37.41(7) . .
B3 B1 B4 B5 -138.07(7) . .
B2 B1 B4 B2 -63.20(9) . 3_566
B6 B1 B4 B2 -0.03(9) . 3_566
B3 B1 B4 B2 -100.69(7) . 3_566
B5 B1 B4 B2 37.37(7) . 3_566
B2 B3 B4 B6 100.51(7) . 3_566
B1 B3 B4 B6 138.03(7) . 3_566
B5 B3 B4 B6 37.19(7) 3_566 3_566
B2 B3 B4 B1 -37.52(7) . .
B5 B3 B4 B1 -100.84(7) 3_566 .
B6 B3 B4 B1 -138.03(7) 3_566 .
B2 B3 B4 B5 0.08(9) . .
B1 B3 B4 B5 37.60(7) . .
B5 B3 B4 B5 -63.24(9) 3_566 .
B6 B3 B4 B5 -100.43(7) 3_566 .
B2 B3 B4 B2 63.34(9) . 3_566
B1 B3 B4 B2 100.86(7) . 3_566
B5 B3 B4 B2 0.02(9) 3_566 3_566
B6 B3 B4 B2 -37.17(7) 3_566 3_566
B6 B4 B5 B2 37.10(6) 3_566 3_566
B1 B4 B5 B2 138.10(7) . 3_566
B3 B4 B5 B2 100.58(7) . 3_566
B6 B4 B5 B6 -63.63(9) 3_566 .
B1 B4 B5 B6 37.38(7) . .
B3 B4 B5 B6 -0.15(9) . .
B2 B4 B5 B6 -100.73(7) 3_566 .
B6 B4 B5 B3 -0.17(9) 3_566 3_566
B1 B4 B5 B3 100.84(7) . 3_566
B3 B4 B5 B3 63.31(9) . 3_566
B2 B4 B5 B3 -37.26(6) 3_566 3_566
B6 B4 B5 B1 -101.01(7) 3_566 .
B3 B4 B5 B1 -37.53(7) . .
B2 B4 B5 B1 -138.10(7) 3_566 .
B2 B1 B5 B2 63.22(9) . 3_566
B6 B1 B5 B2 100.55(8) . 3_566
B4 B1 B5 B2 -37.49(7) . 3_566
B3 B1 B5 B2 -0.05(9) . 3_566
B2 B1 B5 B6 -37.33(7) . .
B4 B1 B5 B6 -138.04(7) . .
B3 B1 B5 B6 -100.60(8) . .
B2 B1 B5 B4 100.72(7) . .
B6 B1 B5 B4 138.04(7) . .
B3 B1 B5 B4 37.45(7) . .
B2 B1 B5 B3 -0.15(9) . 3_566
B6 B1 B5 B3 37.18(6) . 3_566
B4 B1 B5 B3 -100.86(7) . 3_566
B3 B1 B5 B3 -63.42(9) . 3_566
B5 B2 B6 B1 101.15(8) 3_566 .
B3 B2 B6 B1 37.51(6) . .
B4 B2 B6 B1 138.49(7) 3_566 .
B5 B2 B6 B5 63.54(9) 3_566 .
B3 B2 B6 B5 -0.11(9) . .
B1 B2 B6 B5 -37.62(7) . .
B4 B2 B6 B5 100.87(7) 3_566 .
B5 B2 B6 B4 -37.34(7) 3_566 3_566
B3 B2 B6 B4 -100.99(7) . 3_566
B1 B2 B6 B4 -138.49(7) . 3_566
B5 B2 B6 B3 0.02(9) 3_566 3_566
B3 B2 B6 B3 -63.63(9) . 3_566
B1 B2 B6 B3 -101.14(8) . 3_566
B4 B2 B6 B3 37.35(7) 3_566 3_566
B4 B1 B6 B2 -100.66(7) . .
B3 B1 B6 B2 -37.32(6) . .
B5 B1 B6 B2 -138.08(7) . .
B2 B1 B6 B5 138.08(7) . .
B4 B1 B6 B5 37.42(7) . .
B3 B1 B6 B5 100.76(7) . .
B2 B1 B6 B4 37.30(6) . 3_566
B4 B1 B6 B4 -63.35(9) . 3_566
B3 B1 B6 B4 -0.02(9) . 3_566
B5 B1 B6 B4 -100.77(7) . 3_566
B2 B1 B6 B3 100.86(7) . 3_566
B4 B1 B6 B3 0.20(9) . 3_566
B3 B1 B6 B3 63.54(9) . 3_566
B5 B1 B6 B3 -37.22(6) . 3_566
B2 B5 B6 B2 -63.30(9) 3_566 .
B4 B5 B6 B2 0.16(9) . .
B3 B5 B6 B2 -100.94(7) 3_566 .
B1 B5 B6 B2 37.54(7) . .
B2 B5 B6 B1 -100.84(7) 3_566 .
B4 B5 B6 B1 -37.38(7) . .
B3 B5 B6 B1 -138.48(7) 3_566 .
B2 B5 B6 B4 0.41(9) 3_566 3_566
B4 B5 B6 B4 63.88(9) . 3_566
B3 B5 B6 B4 -37.23(6) 3_566 3_566
B1 B5 B6 B4 101.25(7) . 3_566
B2 B5 B6 B3 37.64(6) 3_566 3_566
B4 B5 B6 B3 101.10(7) . 3_566
B1 B5 B6 B3 138.48(7) . 3_566
C3 N1 C1 C2 0.59(10) . .
C4 N1 C1 C2 -179.82(9) . .
N1 C1 C2 N2 -0.26(10) . .
C3 N2 C2 C1 -0.16(11) . .
C5 N2 C2 C1 -173.87(8) . .
C2 N2 C3 N1 0.53(10) . .
C5 N2 C3 N1 174.30(8) . .
C1 N1 C3 N2 -0.69(10) . .
C4 N1 C3 N2 179.71(8) . .
C3 N2 C5 C6 -85.53(11) . .
C2 N2 C5 C6 87.17(11) . .
N2 C5 C6 C7 -173.37(9) . .
